data_9000286
loop_
_publ_author_name
'Anthony, J. W.'
'McLean, W. J.'
'Laughon, R. B.'

_publ_section_title
;
 The crystal structure of yavapaiite: A discussion
;
_journal_name_full 'American Mineralogist'
_journal_page_first 1546
_journal_page_last 1549
_journal_volume 57
_journal_year 1972
_chemical_formula_sum 'Fe K O8 S2'
_chemical_name_mineral Yavapaiite
_space_group_IT_number 12
_symmetry_space_group_name_Hall '-C 2y'
_symmetry_space_group_name_H-M 'C 1 2/m 1'
_cell_angle_alpha 90
_cell_angle_beta 94.87
_cell_angle_gamma 90
_cell_length_a 8.150
_cell_length_b 5.162
_cell_length_c 7.855
_cell_formula_units_Z 2
_cell_volume 329.269
_database_code_amcsd 0000295
_exptl_crystal_density_diffrn 2.895
_cod_original_formula_sum 'Fe K S2 O8'
_cod_database_code 9000286

loop_
_space_group_symop_operation_xyz
x,y,z
1/2+x,1/2+y,z
x,-y,z
1/2+x,1/2-y,z
-x,y,-z
1/2-x,1/2+y,-z
-x,-y,-z
1/2-x,1/2-y,-z

loop_
_atom_site_label
_atom_site_fract_x
_atom_site_fract_y
_atom_site_fract_z
_atom_site_U_iso_or_equiv
Fe 0.00000 0.00000 0.00000 0.00570
K 0.00000 0.00000 0.50000 0.01900
S 0.37000 0.00000 0.20200 0.00595
O1 0.23690 0.00000 0.06280 0.01127
O2 0.31240 0.00000 0.37000 0.01887
O3 0.47410 0.23300 0.18100 0.01368

loop_
_cod_related_entry_id
_cod_related_entry_database
_cod_related_entry_code
1 AMCSD 0000295
